data_2238478
loop_
_publ_author_name
'Kannan, P.S.'
'Ganeshraja, A. S.'
'Anbalagan, K.'
'Govindan, E.'
'SubbiahPandi, A.'

_publ_section_title
;
 Diaquadichloridobis(pyridine-\k<i>N</i>)cobalt(II)
;
_journal_coeditor_code FB2288
_journal_issue 9
_journal_name_full 'Acta Crystallographica Section E'
_journal_page_first m508
_journal_page_last m509
_journal_paper_doi 10.1107/S1600536813022484
_journal_volume 69
_journal_year 2013
_chemical_formula_iupac '[Co Cl2 (C5 H5 N)2 (H2 O)2]'
_chemical_formula_moiety 'C10 H14 Cl2 Co N2 O2'
_chemical_formula_sum 'C10 H14 Cl2 Co N2 O2'
_chemical_formula_weight 324.06
_chemical_name_systematic
;
Diaquadichloridobis(pyridine-\k<i>N</i>)cobalt(II)
;
_space_group_IT_number 2
_symmetry_cell_setting triclinic
_symmetry_space_group_name_Hall '-P 1'
_symmetry_space_group_name_H-M 'P -1'
_atom_sites_solution_hydrogens difmap
_atom_sites_solution_primary direct
_atom_sites_solution_secondary difmap
_audit_creation_method SHELXL-97
_cell_angle_alpha 109.734(2)
_cell_angle_beta 102.621(3)
_cell_angle_gamma 97.031(2)
_cell_formula_units_Z 1
_cell_length_a 6.2028(2)
_cell_length_b 6.59710(10)
_cell_length_c 8.5963(2)
_cell_measurement_reflns_used 2211
_cell_measurement_temperature 293(2)
_cell_measurement_theta_max 26.7
_cell_measurement_theta_min 2.6
_cell_volume 315.649(15)
_computing_cell_refinement '<i>CrysAlis RED</i> (Oxford Diffraction, 2009)'
_computing_data_collection '<i>CrysAlis CCD</i> (Oxford Diffraction, 2009)'
_computing_data_reduction '<i>CrysAlis RED</i> (Oxford Diffraction, 2009)'
_computing_molecular_graphics '<i>ORTEP-3 for Windows</i> (Farrugia, 2012)'
_computing_publication_material
;
<i>SHELXL97</i> (Sheldrick, 2008) and <i>PLATON</i> (Spek, 2009)
and
<i>TwinRotMat</i> (Bolte (2004)
;
_computing_structure_refinement '<i>SHELXL97</i> (Sheldrick, 2008)'
_computing_structure_solution '<i>SHELXS97</i> (Sheldrick, 2008)'
_diffrn_ambient_temperature 293(2)
_diffrn_measured_fraction_theta_full 0.996
_diffrn_measured_fraction_theta_max 0.996
_diffrn_measurement_device_type 'Oxford Diffraction Xcalibur'
_diffrn_measurement_method '\w scans'
_diffrn_radiation_monochromator graphite
_diffrn_radiation_type MoK\a
_diffrn_radiation_wavelength 0.71073
_diffrn_reflns_av_R_equivalents 0.0000
_diffrn_reflns_av_sigmaI/netI 0.0208
_diffrn_reflns_limit_h_max 7
_diffrn_reflns_limit_h_min -7
_diffrn_reflns_limit_k_max 8
_diffrn_reflns_limit_k_min -8
_diffrn_reflns_limit_l_max 10
_diffrn_reflns_limit_l_min -10
_diffrn_reflns_number 2211
_diffrn_reflns_theta_full 26.73
_diffrn_reflns_theta_max 26.7
_diffrn_reflns_theta_min 2.6
_diffrn_standards_number 0
_exptl_absorpt_coefficient_mu 1.77
_exptl_absorpt_correction_T_max 0.618
_exptl_absorpt_correction_T_min 0.576
_exptl_absorpt_correction_type multi-scan
_exptl_absorpt_process_details
;
(<i>CrysAlis PRO</i>; Oxford Diffraction, 2009)
;
_exptl_crystal_colour Pink
_exptl_crystal_density_diffrn 1.705
_exptl_crystal_density_method 'not measured'
_exptl_crystal_description block
_exptl_crystal_F_000 165
_exptl_crystal_size_max 0.25
_exptl_crystal_size_mid 0.2
_exptl_crystal_size_min 0.18
_refine_diff_density_max 0.706
_refine_diff_density_min -0.991
_refine_ls_extinction_method none
_refine_ls_goodness_of_fit_ref 1.157
_refine_ls_hydrogen_treatment mixed
_refine_ls_matrix_type full
_refine_ls_number_constraints 22
_refine_ls_number_parameters 88
_refine_ls_number_reflns 2211
_refine_ls_number_restraints 3
_refine_ls_restrained_S_all 1.158
_refine_ls_R_factor_all 0.0518
_refine_ls_R_factor_gt 0.0474
_refine_ls_shift/su_max 0.000
_refine_ls_shift/su_mean 0.000
_refine_ls_structure_factor_coef Fsqd
_refine_ls_weighting_details 'calc w=1/[\s^2^(Fo^2^)+(0.0878P)^2^+0.6139P] where P=(Fo^2^+2Fc^2^)/3'
_refine_ls_weighting_scheme calc
_refine_ls_wR_factor_gt 0.1462
_refine_ls_wR_factor_ref 0.1494
_reflns_number_gt 1926
_reflns_number_total 2211
_reflns_threshold_expression I>2sigma(I)
_cod_data_source_file fb2288.cif
_cod_data_source_block I
_cod_original_cell_volume 315.650(10)
_cod_database_code 2238478
_cod_database_fobs_code 2238478

loop_
_symmetry_equiv_pos_as_xyz
'x, y, z'
'-x, -y, -z'

loop_
_atom_site_type_symbol
_atom_site_label
_atom_site_fract_x
_atom_site_fract_y
_atom_site_fract_z
_atom_site_U_iso_or_equiv
_atom_site_adp_type
_atom_site_calc_flag
_atom_site_refinement_flags
_atom_site_occupancy
_atom_site_symmetry_multiplicity
C C1 0.2308(7) 0.2281(6) 0.3845(5) 0.0301(9) Uani d . 1 1
H H1 0.3593 0.2270 0.3453 0.036 Uiso calc R 1 1
C C2 0.2576(7) 0.3179(7) 0.5588(5) 0.0374(10) Uani d . 1 1
H H2 0.4012 0.3792 0.6352 0.045 Uiso calc R 1 1
C C3 0.0695(8) 0.3160(7) 0.6187(5) 0.0380(10) Uani d . 1 1
H H3 0.0834 0.3749 0.7361 0.046 Uiso calc R 1 1
C C4 -0.1391(7) 0.2252(7) 0.5014(5) 0.0339(9) Uani d . 1 1
H H4 -0.2690 0.2200 0.5386 0.041 Uiso calc R 1 1
C C5 -0.1549(7) 0.1418(7) 0.3281(5) 0.0297(8) Uani d . 1 1
H H5 -0.2975 0.0832 0.2499 0.036 Uiso calc R 1 1
N N1 0.0267(5) 0.1418(5) 0.2680(4) 0.0247(7) Uani d . 1 1
O O1 0.2699(4) 0.2637(4) 0.0415(4) 0.0299(7) Uani d D 1 1
H H1A 0.264(8) 0.388(4) 0.045(6) 0.045 Uiso d D 1 1
H H1B 0.365(6) 0.210(6) 0.000(6) 0.045 Uiso d D 1 1
Cl Cl1 -0.27270(14) 0.23327(14) -0.06014(12) 0.0295(3) Uani d . 1 1
Co Co1 0.0000 0.0000 0.0000 0.0209(2) Uani d S 1 2

loop_
_atom_site_aniso_label
_atom_site_aniso_U_11
_atom_site_aniso_U_22
_atom_site_aniso_U_33
_atom_site_aniso_U_12
_atom_site_aniso_U_13
_atom_site_aniso_U_23
C1 0.028(2) 0.028(2) 0.029(2) 0.0014(16) 0.0024(16) 0.0087(17)
C2 0.040(2) 0.029(2) 0.031(2) 0.0004(18) -0.0014(19) 0.0059(18)
C3 0.063(3) 0.026(2) 0.025(2) 0.013(2) 0.014(2) 0.0074(18)
C4 0.046(3) 0.030(2) 0.034(2) 0.0138(18) 0.0216(19) 0.0147(19)
C5 0.029(2) 0.027(2) 0.030(2) 0.0039(16) 0.0112(16) 0.0053(17)
N1 0.0250(16) 0.0209(15) 0.0256(16) 0.0024(12) 0.0082(13) 0.0057(13)
O1 0.0244(15) 0.0231(14) 0.0428(17) 0.0016(11) 0.0134(13) 0.0117(14)
Cl1 0.0237(5) 0.0240(5) 0.0383(6) 0.0052(4) 0.0082(4) 0.0089(4)
Co1 0.0170(3) 0.0183(4) 0.0228(4) -0.0001(2) 0.0053(3) 0.0035(3)

loop_
_atom_type_symbol
_atom_type_description
_atom_type_scat_dispersion_real
_atom_type_scat_dispersion_imag
_atom_type_scat_source
C C 0.0033 0.0016 'International Tables Vol C Tables 4.2.6.8 and 6.1.1.4'
H H 0.0000 0.0000 'International Tables Vol C Tables 4.2.6.8 and 6.1.1.4'
N N 0.0061 0.0033 'International Tables Vol C Tables 4.2.6.8 and 6.1.1.4'
O O 0.0106 0.0060 'International Tables Vol C Tables 4.2.6.8 and 6.1.1.4'
Cl Cl 0.1484 0.1585 'International Tables Vol C Tables 4.2.6.8 and 6.1.1.4'
Co Co 0.3494 0.9721 'International Tables Vol C Tables 4.2.6.8 and 6.1.1.4'

loop_
_geom_angle_atom_site_label_1
_geom_angle_atom_site_label_2
_geom_angle_atom_site_label_3
_geom_angle_site_symmetry_1
_geom_angle_site_symmetry_3
_geom_angle
N1 C1 C2 . . 122.9(4)
N1 C1 H1 . . 118.6
C2 C1 H1 . . 118.6
C3 C2 C1 . . 119.2(4)
C3 C2 H2 . . 120.4
C1 C2 H2 . . 120.4
C4 C3 C2 . . 118.5(4)
C4 C3 H3 . . 120.8
C2 C3 H3 . . 120.8
C3 C4 C5 . . 119.5(4)
C3 C4 H4 . . 120.2
C5 C4 H4 . . 120.2
N1 C5 C4 . . 122.6(4)
N1 C5 H5 . . 118.7
C4 C5 H5 . . 118.7
C5 N1 C1 . . 117.3(3)
C5 N1 Co1 . . 122.1(3)
C1 N1 Co1 . . 120.5(3)
Co1 O1 H1A . . 129(3)
Co1 O1 H1B . . 108(3)
H1A O1 H1B . . 115(3)
N1 Co1 N1 . 2 180.0
N1 Co1 O1 . 2 92.24(11)
N1 Co1 O1 2 2 87.76(11)
N1 Co1 O1 . . 87.76(11)
N1 Co1 O1 2 . 92.24(11)
O1 Co1 O1 2 . 180.0
N1 Co1 Cl1 . 2 89.65(8)
N1 Co1 Cl1 2 2 90.35(8)
O1 Co1 Cl1 2 2 88.46(7)
O1 Co1 Cl1 . 2 91.54(7)
N1 Co1 Cl1 . . 90.35(8)
N1 Co1 Cl1 2 . 89.65(8)
O1 Co1 Cl1 2 . 91.54(7)
O1 Co1 Cl1 . . 88.46(7)
Cl1 Co1 Cl1 2 . 180.0

loop_
_geom_bond_atom_site_label_1
_geom_bond_atom_site_label_2
_geom_bond_site_symmetry_2
_geom_bond_distance
C1 N1 . 1.347(5)
C1 C2 . 1.376(5)
C1 H1 . 0.9300
C2 C3 . 1.375(6)
C2 H2 . 0.9300
C3 C4 . 1.372(6)
C3 H3 . 0.9300
C4 C5 . 1.379(6)
C4 H4 . 0.9300
C5 N1 . 1.338(5)
C5 H5 . 0.9300
N1 Co1 . 2.133(3)
O1 Co1 . 2.136(2)
O1 H1A . 0.817(10)
O1 H1B . 0.812(10)
Cl1 Co1 . 2.5078(9)
Co1 N1 2 2.133(3)
Co1 O1 2 2.136(2)
Co1 Cl1 2 2.5078(9)

loop_
_geom_hbond_atom_site_label_D
_geom_hbond_atom_site_label_H
_geom_hbond_atom_site_label_A
_geom_hbond_site_symmetry_A
_geom_hbond_distance_DH
_geom_hbond_distance_HA
_geom_hbond_distance_DA
_geom_hbond_angle_DHA
O1 H1A Cl1 2_565 0.82(3) 2.45(3) 3.266(3) 176(5)
O1 H1B Cl1 1_655 0.81(4) 2.41(4) 3.156(3) 153(4)

loop_
_geom_torsion_atom_site_label_1
_geom_torsion_atom_site_label_2
_geom_torsion_atom_site_label_3
_geom_torsion_atom_site_label_4
_geom_torsion_site_symmetry_4
_geom_torsion
N1 C1 C2 C3 . 1.5(6)
C1 C2 C3 C4 . -0.4(6)
C2 C3 C4 C5 . -0.9(6)
C3 C4 C5 N1 . 1.2(6)
C4 C5 N1 C1 . -0.1(6)
C4 C5 N1 Co1 . 177.4(3)
C2 C1 N1 C5 . -1.3(6)
C2 C1 N1 Co1 . -178.8(3)
C5 N1 Co1 O1 2 -37.2(3)
C1 N1 Co1 O1 2 140.2(3)
C5 N1 Co1 O1 . 142.8(3)
C1 N1 Co1 O1 . -39.8(3)
C5 N1 Co1 Cl1 2 -125.6(3)
C1 N1 Co1 Cl1 2 51.8(3)
C5 N1 Co1 Cl1 . 54.4(3)
C1 N1 Co1 Cl1 . -128.2(3)
